data_4029284
loop_
_publ_author_name
'Fa, Shi-Xin'
'Wang, Li-Xia'
'Wang, De-Xian'
'Zhao, Liang'
'Wang, Mei-Xiang'

_publ_section_title
;
 Synthesis, Structure, and Fullerene-Complexing Property of
 Azacalix[6]aromatics.
;
_journal_issue 8
_journal_name_full 'The Journal of organic chemistry'
_journal_page_first 3559
_journal_page_last 3571
_journal_paper_doi 10.1021/jo5003714
_journal_volume 79
_journal_year 2014
_chemical_formula_moiety '2(C60), C39 H42 N9'
_chemical_formula_sum 'C159 H42 N9'
_chemical_formula_weight 2078.02
_chemical_name_systematic
; 
 ? 
;
_space_group_IT_number 148
_symmetry_cell_setting trigonal
_symmetry_space_group_name_Hall '-R 3'
_symmetry_space_group_name_H-M 'R -3 :H'
_atom_sites_solution_hydrogens geom
_atom_sites_solution_primary direct
_atom_sites_solution_secondary difmap
_audit_creation_method SHELXL-97
_cell_angle_alpha 90.00
_cell_angle_beta 90.00
_cell_angle_gamma 120.00
_cell_formula_units_Z 6
_cell_length_a 20.221(3)
_cell_length_b 20.221(3)
_cell_length_c 38.779(8)
_cell_measurement_reflns_used 9086
_cell_measurement_temperature 173(2)
_cell_measurement_theta_max 27.4760
_cell_measurement_theta_min 1.2759
_cell_volume 13732(4)
_computing_cell_refinement 'CrystalClear (Rigaku Inc., 2008)'
_computing_data_collection 'CrystalClear (Rigaku Inc., 2008)'
_computing_data_reduction 'CrystalClear (Rigaku Inc., 2008)'
_computing_molecular_graphics
;
 Mercury: visualization and analysis of crystal structures, C. F. Macrae,
 P. R. Edgington, P. McCabe, E. Pidcock, G. P. Shields, R. Taylor,
 M. Towler and J. van de Streek, J. Appl. Cryst., 39, 453-457, 2006.
;
_computing_publication_material 'SHELX-97 (Sheldrick, 2008)'
_computing_structure_refinement 'SHELX-97 (Sheldrick, 2008)'
_computing_structure_solution 'SHELX-97 (Sheldrick, 2008)'
_diffrn_ambient_temperature 173(2)
_diffrn_detector_area_resol_mean 28.5714
_diffrn_measured_fraction_theta_full 0.999
_diffrn_measured_fraction_theta_max 0.999
_diffrn_measurement_device_type 'MM007HF + CCD (Saturn724+)'
_diffrn_measurement_method '\w scans at fixed \c = 45\%'
_diffrn_radiation_monochromator Confocal
_diffrn_radiation_source 'Rotating Anode'
_diffrn_radiation_type MoK\a
_diffrn_radiation_wavelength 0.71073
_diffrn_reflns_av_R_equivalents 0.0000
_diffrn_reflns_av_sigmaI/netI 0.0698
_diffrn_reflns_limit_h_max 13
_diffrn_reflns_limit_h_min -26
_diffrn_reflns_limit_k_max 13
_diffrn_reflns_limit_k_min -26
_diffrn_reflns_limit_l_max 50
_diffrn_reflns_limit_l_min -50
_diffrn_reflns_number 7012
_diffrn_reflns_theta_full 27.47
_diffrn_reflns_theta_max 27.47
_diffrn_reflns_theta_min 1.28
_exptl_absorpt_coefficient_mu 0.089
_exptl_absorpt_correction_T_max 1.0000
_exptl_absorpt_correction_T_min 0.6345
_exptl_absorpt_correction_type multi-scan
_exptl_absorpt_process_details 'CrystalClear (Rigaku Inc., 2008)'
_exptl_crystal_colour black
_exptl_crystal_density_diffrn 1.508
_exptl_crystal_density_method 'not measured'
_exptl_crystal_description plate
_exptl_crystal_F_000 6354
_exptl_crystal_size_max 0.31
_exptl_crystal_size_mid 0.23
_exptl_crystal_size_min 0.09
_platon_squeeze_details
;
;
_refine_diff_density_max 1.045
_refine_diff_density_min -0.882
_refine_diff_density_rms 0.180
_refine_ls_extinction_method none
_refine_ls_goodness_of_fit_ref 1.884
_refine_ls_hydrogen_treatment constr
_refine_ls_matrix_type full
_refine_ls_number_parameters 508
_refine_ls_number_reflns 7012
_refine_ls_number_restraints 0
_refine_ls_restrained_S_all 1.884
_refine_ls_R_factor_all 0.1448
_refine_ls_R_factor_gt 0.1278
_refine_ls_shift/su_max 0.001
_refine_ls_shift/su_mean 0.000
_refine_ls_structure_factor_coef Fsqd
_refine_ls_weighting_details 'calc w=1/[\s^2^(Fo^2^)+(0.1000P)^2^+0.0000P] where P=(Fo^2^+2Fc^2^)/3'
_refine_ls_weighting_scheme calc
_refine_ls_wR_factor_gt 0.3207
_refine_ls_wR_factor_ref 0.3398
_reflns_number_gt 5190
_reflns_number_total 7012
_reflns_threshold_expression >2sigma(I)
_cod_data_source_file jo5003714_si_005.cif
_cod_data_source_block a
_cod_depositor_comments
;Adding full bibliography for
 ./tmp-cod-update-bibliographies-12971/cifs/4029284.cif.
;
_cod_original_sg_symbol_H-M R-3
_cod_database_code 4029284

loop_
_symmetry_equiv_pos_as_xyz
'x, y, z'
'-y, x-y, z'
'-x+y, -x, z'
'x+2/3, y+1/3, z+1/3'
'-y+2/3, x-y+1/3, z+1/3'
'-x+y+2/3, -x+1/3, z+1/3'
'x+1/3, y+2/3, z+2/3'
'-y+1/3, x-y+2/3, z+2/3'
'-x+y+1/3, -x+2/3, z+2/3'
'-x, -y, -z'
'y, -x+y, -z'
'x-y, x, -z'
'-x+2/3, -y+1/3, -z+1/3'
'y+2/3, -x+y+1/3, -z+1/3'
'x-y+2/3, x+1/3, -z+1/3'
'-x+1/3, -y+2/3, -z+2/3'
'y+1/3, -x+y+2/3, -z+2/3'
'x-y+1/3, x+2/3, -z+2/3'

loop_
_atom_site_label
_atom_site_type_symbol
_atom_site_fract_x
_atom_site_fract_y
_atom_site_fract_z
_atom_site_U_iso_or_equiv
_atom_site_adp_type
_atom_site_occupancy
_atom_site_symmetry_multiplicity
_atom_site_calc_flag
_atom_site_refinement_flags
N1 N 0.1237(2) 0.6468(2) 0.03393(11) 0.0353(9) Uani 1 1 d .
N2 N 0.0664(2) 0.5150(2) 0.03761(11) 0.0378(10) Uani 1 1 d .
N3 N 0.2226(3) 0.3942(2) 0.03149(12) 0.0412(11) Uani 1 1 d .
C1 C 0.2086(3) 0.6521(3) -0.02353(14) 0.0407(12) Uani 1 1 d .
H1 H 0.2387 0.6535 -0.0426 0.049 Uiso 1 1 calc R
C2 C 0.1586(3) 0.5829(3) -0.00804(13) 0.0402(12) Uani 1 1 d .
H2 H 0.1518 0.5363 -0.0172 0.048 Uiso 1 1 calc R
C3 C 0.1183(3) 0.5830(3) 0.02113(13) 0.0324(10) Uani 1 1 d .
C4 C 0.0100(3) 0.5130(3) 0.06176(15) 0.0437(13) Uani 1 1 d .
H4A H -0.0192 0.4618 0.0718 0.066 Uiso 1 1 calc R
H4B H -0.0247 0.5256 0.0495 0.066 Uiso 1 1 calc R
H4C H 0.0362 0.5503 0.0802 0.066 Uiso 1 1 calc R
C5 C 0.0717(3) 0.4476(3) 0.03209(13) 0.0354(11) Uani 1 1 d .
C6 C 0.0066(3) 0.3773(3) 0.02535(14) 0.0437(13) Uani 1 1 d .
H6 H -0.0424 0.3731 0.0245 0.052 Uiso 1 1 calc R
C7 C 0.0143(3) 0.3154(3) 0.02002(14) 0.0434(13) Uani 1 1 d .
H7 H -0.0302 0.2679 0.0153 0.052 Uiso 1 1 calc R
C8 C 0.0846(3) 0.3178(3) 0.02117(15) 0.0434(12) Uani 1 1 d .
H8 H 0.0879 0.2733 0.0168 0.052 Uiso 1 1 calc R
C9 C 0.1500(3) 0.3874(3) 0.02894(13) 0.0362(11) Uani 1 1 d .
C10 C 0.1420(3) 0.4510(3) 0.03417(13) 0.0329(10) Uani 1 1 d .
H10 H 0.1861 0.4985 0.0394 0.039 Uiso 1 1 calc R
C11 C 0.2307(3) 0.3463(3) 0.05823(16) 0.0459(13) Uani 1 1 d .
H11C H 0.2254 0.3637 0.0811 0.069 Uiso 1 1 calc R
H11B H 0.2811 0.3508 0.0562 0.069 Uiso 1 1 calc R
H11A H 0.1909 0.2929 0.0550 0.069 Uiso 1 1 calc R
C12 C 0.2868(3) 0.4564(3) 0.01873(13) 0.0347(11) Uani 1 1 d .
C13 C 0.2802(3) 0.4948(3) -0.01086(14) 0.0406(12) Uani 1 1 d .
H13A H 0.2564 0.4570 -0.0296 0.049 Uiso 1 1 calc R
H13B H 0.2447 0.5136 -0.0051 0.049 Uiso 1 1 calc R
C14 C 0.3079(3) 0.4988(3) 0.20795(13) 0.0326(10) Uani 1 1 d .
C15 C 0.2845(3) 0.4723(2) 0.17291(12) 0.0285(10) Uani 1 1 d .
C16 C 0.2168(2) 0.4659(2) 0.16025(13) 0.0296(10) Uani 1 1 d .
C17 C 0.2149(3) 0.4891(3) 0.12546(13) 0.0313(10) Uani 1 1 d .
C18 C 0.2787(3) 0.5203(3) 0.10455(12) 0.0325(11) Uani 1 1 d .
C19 C 0.2987(3) 0.5850(2) 0.08314(12) 0.0300(10) Uani 1 1 d .
C20 C 0.3814(3) 0.6338(3) 0.08315(11) 0.0306(10) Uani 1 1 d .
C21 C 0.4124(3) 0.5976(3) 0.10444(12) 0.0309(10) Uani 1 1 d .
C22 C 0.3494(3) 0.5270(3) 0.11779(13) 0.0325(11) Uani 1 1 d .
C23 C 0.3529(3) 0.5039(3) 0.15140(13) 0.0311(10) Uani 1 1 d .
C24 C 0.3426(4) 0.1393(4) 0.07726(17) 0.0543(15) Uani 1 1 d .
C25 C 0.2597(4) 0.0890(4) 0.08410(18) 0.0630(18) Uani 1 1 d .
C26 C 0.2478(4) 0.0218(4) 0.10314(17) 0.0563(16) Uani 1 1 d .
C27 C 0.1946(4) -0.0077(4) 0.1299(2) 0.0616(18) Uani 1 1 d .
C28 C 0.1494(4) 0.0271(4) 0.1382(2) 0.0659(19) Uani 1 1 d .
C29 C 0.1610(4) 0.0907(4) 0.11941(18) 0.0616(17) Uani 1 1 d .
C30 C 0.2163(4) 0.1208(4) 0.09235(17) 0.0576(17) Uani 1 1 d .
C31 C 0.2528(4) 0.2051(4) 0.09445(19) 0.0574(16) Uani 1 1 d .
C32 C 0.2175(4) 0.2223(4) 0.1218(2) 0.0574(17) Uani 1 1 d .
C33 C 0.1628(4) 0.1561(5) 0.1384(2) 0.0642(19) Uani 1 1 d .
C34 C 0.1536(4) 0.1535(5) 0.1733(2) 0.065(2) Uani 1 1 d .
C35 C 0.2008(4) 0.2202(4) 0.1945(2) 0.0645(19) Uani 1 1 d .
C36 C 0.2514(4) 0.2841(4) 0.1803(2) 0.067(2) Uani 1 1 d .
C37 C 0.2628(4) 0.2877(4) 0.1409(2) 0.0606(18) Uani 1 1 d .
C38 C 0.3437(5) 0.3354(4) 0.1345(2) 0.0628(19) Uani 1 1 d .
C39 C 0.3290(4) 0.3316(3) 0.1954(2) 0.0591(18) Uani 1 1 d .
C40 C 0.3465(4) 0.3078(3) 0.22472(18) 0.0547(16) Uani 1 1 d .
C41 C 0.2855(4) 0.2340(4) 0.24109(17) 0.0562(17) Uani 1 1 d .
C42 C 0.2169(4) 0.1933(4) 0.2260(2) 0.0622(18) Uani 1 1 d .
C43 C 0.1813(4) 0.1128(4) 0.22609(18) 0.0601(18) Uani 1 1 d .
C44 C 0.1409(4) 0.0855(4) 0.1920(2) 0.068(2) Uani 1 1 d .
C45 C 0.1384(4) 0.0245(4) 0.1750(2) 0.0655(19) Uani 1 1 d .
C46 C 0.1772(4) -0.0135(4) 0.1900(2) 0.0591(17) Uani 1 1 d .
C47 C 0.2137(4) 0.0096(4) 0.2195(2) 0.068(2) Uani 1 1 d .
C48 C 0.2903(4) 0.0149(4) 0.2246(2) 0.0636(19) Uani 1 1 d .
C49 C 0.3369(5) 0.0834(4) 0.24629(18) 0.0615(18) Uani 1 1 d .
C50 C 0.2909(4) 0.1161(4) 0.25448(16) 0.0556(16) Uani 1 1 d .
C51 C 0.2162(4) 0.0737(4) 0.23946(19) 0.0610(18) Uani 1 1 d .
C52 C 0.2133(4) -0.0329(3) 0.1611(2) 0.0632(19) Uani 1 1 d .
C53 C 0.2847(4) -0.0276(3) 0.1649(2) 0.0592(18) Uani 1 1 d .

loop_
_atom_site_aniso_label
_atom_site_aniso_U_11
_atom_site_aniso_U_22
_atom_site_aniso_U_33
_atom_site_aniso_U_23
_atom_site_aniso_U_13
_atom_site_aniso_U_12
N1 0.032(2) 0.039(2) 0.036(2) -0.0006(19) -0.0036(18) 0.0186(18)
N2 0.038(2) 0.039(2) 0.039(2) 0.0089(19) 0.0021(19) 0.0206(19)
N3 0.044(2) 0.036(2) 0.046(3) 0.000(2) -0.003(2) 0.022(2)
C1 0.046(3) 0.048(3) 0.032(3) 0.001(2) -0.004(2) 0.026(3)
C2 0.042(3) 0.046(3) 0.037(3) 0.005(2) -0.002(2) 0.025(2)
C3 0.028(2) 0.037(2) 0.033(2) 0.003(2) -0.004(2) 0.017(2)
C4 0.037(3) 0.045(3) 0.051(3) 0.005(3) 0.000(2) 0.022(2)
C5 0.038(3) 0.035(3) 0.030(2) 0.004(2) -0.003(2) 0.017(2)
C6 0.039(3) 0.045(3) 0.043(3) 0.005(3) -0.010(2) 0.018(2)
C7 0.039(3) 0.035(3) 0.041(3) 0.002(2) -0.006(2) 0.007(2)
C8 0.045(3) 0.033(3) 0.043(3) -0.002(2) -0.002(3) 0.013(2)
C9 0.039(3) 0.036(3) 0.030(3) 0.000(2) -0.004(2) 0.016(2)
C10 0.032(2) 0.029(2) 0.034(2) 0.000(2) -0.008(2) 0.0123(19)
C11 0.053(3) 0.037(3) 0.050(3) 0.004(3) -0.004(3) 0.024(3)
C12 0.041(3) 0.036(3) 0.034(3) -0.005(2) -0.004(2) 0.024(2)
C13 0.045(3) 0.040(3) 0.040(3) -0.001(2) -0.004(2) 0.024(2)
C14 0.035(2) 0.029(2) 0.034(3) 0.005(2) -0.003(2) 0.016(2)
C15 0.032(2) 0.0186(19) 0.036(3) 0.0016(18) 0.003(2) 0.0132(18)
C16 0.025(2) 0.0161(19) 0.044(3) -0.0015(19) -0.004(2) 0.0082(17)
C17 0.029(2) 0.025(2) 0.035(3) -0.0052(19) -0.003(2) 0.0098(18)
C18 0.039(3) 0.028(2) 0.029(2) -0.0099(19) -0.005(2) 0.015(2)
C19 0.034(2) 0.030(2) 0.024(2) -0.0050(18) -0.001(2) 0.0142(19)
C20 0.038(2) 0.037(2) 0.023(2) 0.001(2) 0.0063(19) 0.023(2)
C21 0.029(2) 0.032(2) 0.035(2) -0.003(2) 0.007(2) 0.0170(19)
C22 0.038(3) 0.026(2) 0.038(3) -0.005(2) 0.005(2) 0.019(2)
C23 0.035(2) 0.024(2) 0.036(3) -0.0038(19) 0.001(2) 0.0157(19)
C24 0.064(4) 0.054(4) 0.050(4) 0.001(3) 0.010(3) 0.033(3)
C25 0.073(5) 0.064(4) 0.048(4) -0.009(3) -0.002(4) 0.031(4)
C26 0.074(4) 0.049(3) 0.047(4) -0.009(3) -0.004(3) 0.032(3)
C27 0.050(4) 0.039(3) 0.086(5) -0.009(3) 0.004(4) 0.015(3)
C28 0.048(4) 0.065(4) 0.075(5) -0.007(4) -0.002(4) 0.021(3)
C29 0.047(3) 0.063(4) 0.066(4) 0.003(4) -0.008(3) 0.021(3)
C30 0.047(3) 0.068(4) 0.057(4) 0.002(3) -0.002(3) 0.028(3)
C31 0.064(4) 0.061(4) 0.056(4) 0.006(3) -0.005(3) 0.038(4)
C32 0.056(4) 0.062(4) 0.071(5) 0.005(3) -0.008(3) 0.043(3)
C33 0.052(4) 0.077(5) 0.077(5) 0.010(4) -0.005(4) 0.042(4)
C34 0.043(3) 0.083(5) 0.083(5) 0.005(4) 0.010(3) 0.042(4)
C35 0.071(4) 0.069(4) 0.079(5) 0.004(4) 0.019(4) 0.054(4)
C36 0.075(5) 0.056(4) 0.093(6) -0.002(4) 0.008(4) 0.050(4)
C37 0.071(4) 0.058(4) 0.074(5) 0.012(4) -0.003(4) 0.048(4)
C38 0.090(5) 0.046(3) 0.068(5) 0.012(3) 0.006(4) 0.046(4)
C39 0.072(4) 0.034(3) 0.079(5) 0.003(3) 0.010(4) 0.033(3)
C40 0.069(4) 0.047(3) 0.057(4) -0.014(3) 0.001(3) 0.035(3)
C41 0.054(4) 0.056(4) 0.059(4) -0.017(3) 0.011(3) 0.028(3)
C42 0.071(5) 0.067(4) 0.065(4) -0.001(4) 0.018(4) 0.048(4)
C43 0.047(3) 0.070(4) 0.058(4) 0.010(3) 0.024(3) 0.025(3)
C44 0.047(4) 0.077(5) 0.081(5) 0.018(4) 0.021(3) 0.032(3)
C45 0.041(3) 0.057(4) 0.074(5) 0.006(4) 0.013(3) 0.006(3)
C46 0.049(3) 0.040(3) 0.071(5) 0.005(3) 0.012(3) 0.010(3)
C47 0.062(4) 0.055(4) 0.076(5) 0.022(4) 0.023(4) 0.020(3)
C48 0.075(5) 0.051(4) 0.063(4) 0.018(3) 0.004(4) 0.030(4)
C49 0.091(5) 0.056(4) 0.050(4) 0.008(3) 0.002(4) 0.047(4)
C50 0.066(4) 0.062(4) 0.041(3) 0.012(3) 0.013(3) 0.034(3)
C51 0.068(4) 0.059(4) 0.056(4) 0.014(3) 0.025(3) 0.031(4)
C52 0.064(4) 0.030(3) 0.077(5) -0.001(3) 0.016(4) 0.009(3)
C53 0.075(4) 0.029(3) 0.079(5) 0.001(3) 0.008(4) 0.030(3)

loop_
_atom_type_symbol
_atom_type_description
_atom_type_scat_dispersion_real
_atom_type_scat_dispersion_imag
_atom_type_scat_source
C C 0.0033 0.0016 'International Tables Vol C Tables 4.2.6.8 and 6.1.1.4'
H H 0.0000 0.0000 'International Tables Vol C Tables 4.2.6.8 and 6.1.1.4'
N N 0.0061 0.0033 'International Tables Vol C Tables 4.2.6.8 and 6.1.1.4'

loop_
_geom_angle_atom_site_label_1
_geom_angle_atom_site_label_2
_geom_angle_atom_site_label_3
_geom_angle
_geom_angle_site_symmetry_1
_geom_angle_site_symmetry_3
C12 N1 C3 119.4(5) 3_565 .
C3 N2 C5 119.3(4) . .
C3 N2 C4 120.7(4) . .
C5 N2 C4 119.9(4) . .
C12 N3 C9 121.8(4) . .
C12 N3 C11 119.2(4) . .
C9 N3 C11 115.8(5) . .
C2 C1 C13 119.8(5) . 3_565
C2 C1 H1 120.1 . .
C13 C1 H1 120.1 3_565 .
C1 C2 C3 118.8(5) . .
C1 C2 H2 120.6 . .
C3 C2 H2 120.6 . .
N1 C3 C2 122.5(5) . .
N1 C3 N2 116.0(4) . .
C2 C3 N2 121.3(5) . .
N2 C4 H4A 109.5 . .
N2 C4 H4B 109.5 . .
H4A C4 H4B 109.5 . .
N2 C4 H4C 109.5 . .
H4A C4 H4C 109.5 . .
H4B C4 H4C 109.5 . .
C10 C5 C6 118.7(5) . .
C10 C5 N2 120.4(4) . .
C6 C5 N2 120.9(5) . .
C7 C6 C5 118.9(5) . .
C7 C6 H6 120.6 . .
C5 C6 H6 120.6 . .
C6 C7 C8 123.3(5) . .
C6 C7 H7 118.3 . .
C8 C7 H7 118.3 . .
C7 C8 C9 118.2(5) . .
C7 C8 H8 120.9 . .
C9 C8 H8 120.9 . .
C10 C9 C8 118.3(5) . .
C10 C9 N3 119.9(5) . .
C8 C9 N3 121.8(5) . .
C9 C10 C5 122.4(5) . .
C9 C10 H10 118.8 . .
C5 C10 H10 118.8 . .
N3 C11 H11C 109.5 . .
N3 C11 H11B 109.5 . .
H11C C11 H11B 109.5 . .
N3 C11 H11A 109.5 . .
H11C C11 H11A 109.5 . .
H11B C11 H11A 109.5 . .
N1 C12 N3 118.2(5) 2_665 .
N1 C12 C13 122.7(5) 2_665 .
N3 C12 C13 119.0(5) . .
C1 C13 C12 116.7(5) 2_665 .
C1 C13 H13A 108.1 2_665 .
C12 C13 H13A 108.1 . .
C1 C13 H13B 108.1 2_665 .
C12 C13 H13B 108.1 . .
H13A C13 H13B 107.3 . .
C21 C14 C15 121.0(4) 14_455 .
C21 C14 C17 119.2(4) 14_455 15
C15 C14 C17 107.5(4) . 15
C16 C15 C14 119.1(4) . .
C16 C15 C23 120.6(4) . .
C14 C15 C23 108.1(4) . .
C15 C16 C17 118.9(4) . .
C15 C16 C23 120.3(4) . 14_455
C17 C16 C23 109.8(4) . 14_455
C18 C17 C16 122.1(4) . .
C18 C17 C14 118.5(4) . 14_455
C16 C17 C14 106.9(4) . 14_455
C17 C18 C19 122.2(4) . .
C17 C18 C22 118.9(4) . .
C19 C18 C22 107.7(4) . .
C20 C19 C18 119.4(4) 3_565 .
C20 C19 C20 119.3(4) 3_565 .
C18 C19 C20 109.0(4) . .
C19 C20 C21 120.1(5) 2_665 .
C19 C20 C19 120.7(4) 2_665 .
C21 C20 C19 107.5(4) . .
C14 C21 C20 120.5(4) 15 .
C14 C21 C22 119.4(4) 15 .
C20 C21 C22 108.2(4) . .
C23 C22 C21 119.6(5) . .
C23 C22 C18 120.5(4) . .
C21 C22 C18 107.6(4) . .
C22 C23 C16 120.6(4) . 15
C22 C23 C15 118.9(4) . .
C16 C23 C15 107.8(4) 15 .
C50 C24 C25 120.9(6) 13 .
C50 C24 C41 121.1(7) 13 13
C25 C24 C41 106.0(6) . 13
C30 C25 C26 118.5(7) . .
C30 C25 C24 119.5(6) . .
C26 C25 C24 109.4(6) . .
C27 C26 C40 117.2(6) . 13
C27 C26 C25 120.6(6) . .
C40 C26 C25 109.6(6) 13 .
C26 C27 C52 119.7(6) . .
C26 C27 C28 119.9(7) . .
C52 C27 C28 109.1(7) . .
C29 C28 C45 120.4(7) . .
C29 C28 C27 118.6(7) . .
C45 C28 C27 109.1(7) . .
C28 C29 C30 120.9(7) . .
C28 C29 C33 118.4(7) . .
C30 C29 C33 108.5(6) . .
C25 C30 C29 121.5(7) . .
C25 C30 C31 119.2(6) . .
C29 C30 C31 106.5(6) . .
C49 C31 C32 122.3(7) 13 .
C49 C31 C30 119.6(6) 13 .
C32 C31 C30 107.6(6) . .
C37 C32 C33 119.7(7) . .
C37 C32 C31 117.4(7) . .
C33 C32 C31 111.3(6) . .
C34 C33 C32 121.5(8) . .
C34 C33 C29 120.8(7) . .
C32 C33 C29 106.1(7) . .
C33 C34 C35 120.8(7) . .
C33 C34 C44 119.0(7) . .
C35 C34 C44 108.6(7) . .
C36 C35 C42 121.4(8) . .
C36 C35 C34 120.5(8) . .
C42 C35 C34 107.2(7) . .
C35 C36 C39 121.6(8) . .
C35 C36 C37 119.3(7) . .
C39 C36 C37 105.8(6) . .
C32 C37 C38 122.1(7) . .
C32 C37 C36 118.3(7) . .
C38 C37 C36 107.2(7) . .
C48 C38 C37 119.9(7) 13 .
C48 C38 C53 121.0(7) 13 13
C37 C38 C53 107.4(7) . 13
C40 C39 C53 120.0(7) . 13
C40 C39 C36 118.7(6) . .
C53 C39 C36 108.4(7) 13 .
C39 C40 C26 123.1(7) . 13
C39 C40 C41 118.2(6) . .
C26 C40 C41 107.1(6) 13 .
C42 C41 C24 119.9(6) . 13
C42 C41 C40 120.1(7) . .
C24 C41 C40 107.8(6) 13 .
C41 C42 C43 118.6(7) . .
C41 C42 C35 119.9(7) . .
C43 C42 C35 111.0(7) . .
C51 C43 C42 122.9(7) . .
C51 C43 C44 117.0(7) . .
C42 C43 C44 106.8(6) . .
C45 C44 C34 121.2(7) . .
C45 C44 C43 121.2(7) . .
C34 C44 C43 106.4(7) . .
C44 C45 C28 120.3(7) . .
C44 C45 C46 119.4(7) . .
C28 C45 C46 107.4(7) . .
C47 C46 C45 120.8(7) . .
C47 C46 C52 119.0(7) . .
C45 C46 C52 107.5(7) . .
C46 C47 C51 122.0(8) . .
C46 C47 C48 120.8(7) . .
C51 C47 C48 106.5(7) . .
C38 C48 C49 119.9(7) 13 .
C38 C48 C47 120.5(8) 13 .
C49 C48 C47 106.8(6) . .
C31 C49 C50 121.6(6) 13 .
C31 C49 C48 118.4(7) 13 .
C50 C49 C48 107.6(7) . .
C24 C50 C49 119.2(7) 13 .
C24 C50 C51 117.9(6) 13 .
C49 C50 C51 111.7(6) . .
C43 C51 C50 119.5(6) . .
C43 C51 C47 119.6(7) . .
C50 C51 C47 107.3(6) . .
C53 C52 C27 120.4(7) . .
C53 C52 C46 121.5(7) . .
C27 C52 C46 106.8(7) . .
C39 C53 C52 119.7(7) 13 .
C39 C53 C38 111.1(7) 13 13
C52 C53 C38 117.3(7) . 13

loop_
_geom_bond_atom_site_label_1
_geom_bond_atom_site_label_2
_geom_bond_distance
_geom_bond_site_symmetry_2
N1 C12 1.329(6) 3_565
N1 C3 1.333(6) .
N2 C3 1.400(6) .
N2 C5 1.435(6) .
N2 C4 1.460(7) .
N3 C12 1.371(7) .
N3 C9 1.409(7) .
N3 C11 1.482(7) .
C1 C2 1.388(7) .
C1 C13 1.403(8) 3_565
C1 H1 0.9500 .
C2 C3 1.394(7) .
C2 H2 0.9500 .
C4 H4A 0.9800 .
C4 H4B 0.9800 .
C4 H4C 0.9800 .
C5 C10 1.390(7) .
C5 C6 1.397(7) .
C6 C7 1.353(8) .
C6 H6 0.9500 .
C7 C8 1.399(8) .
C7 H7 0.9500 .
C8 C9 1.400(7) .
C8 H8 0.9500 .
C9 C10 1.388(7) .
C10 H10 0.9500 .
C11 H11C 0.9800 .
C11 H11B 0.9800 .
C11 H11A 0.9800 .
C12 N1 1.329(6) 2_665
C12 C13 1.430(7) .
C13 C1 1.403(8) 2_665
C13 H13A 0.9900 .
C13 H13B 0.9900 .
C14 C21 1.396(7) 14_455
C14 C15 1.451(7) .
C14 C17 1.488(7) 15
C15 C16 1.398(6) .
C15 C23 1.461(6) .
C16 C17 1.435(7) .
C16 C23 1.438(7) 14_455
C17 C18 1.380(7) .
C17 C14 1.488(7) 14_455
C18 C19 1.426(7) .
C18 C22 1.459(7) .
C19 C20 1.407(7) 3_565
C19 C20 1.456(7) .
C20 C19 1.407(7) 2_665
C20 C21 1.438(7) .
C21 C14 1.396(7) 15
C21 C22 1.453(7) .
C22 C23 1.398(7) .
C23 C16 1.438(7) 15
C24 C50 1.371(9) 13
C24 C25 1.487(10) .
C24 C41 1.492(10) 13
C25 C30 1.361(10) .
C25 C26 1.456(10) .
C26 C27 1.396(10) .
C26 C40 1.442(10) 13
C27 C52 1.436(11) .
C27 C28 1.442(10) .
C28 C29 1.393(10) .
C28 C45 1.440(11) .
C29 C30 1.428(9) .
C29 C33 1.498(11) .
C30 C31 1.481(10) .
C31 C49 1.383(10) 13
C31 C32 1.416(10) .
C32 C37 1.389(10) .
C32 C33 1.398(10) .
C33 C34 1.364(11) .
C34 C35 1.456(11) .
C34 C44 1.459(11) .
C35 C36 1.303(11) .
C35 C42 1.437(10) .
C36 C39 1.490(11) .
C36 C37 1.542(11) .
C37 C38 1.445(11) .
C38 C48 1.333(10) 13
C38 C53 1.481(11) 13
C39 C40 1.349(10) .
C39 C53 1.401(10) 13
C40 C26 1.442(10) 13
C40 C41 1.520(9) .
C41 C42 1.343(10) .
C41 C24 1.492(10) 13
C42 C43 1.414(10) .
C43 C51 1.394(10) .
C43 C44 1.506(10) .
C44 C45 1.377(11) .
C45 C46 1.463(11) .
C46 C47 1.315(11) .
C46 C52 1.492(10) .
C47 C51 1.489(11) .
C47 C48 1.511(11) .
C48 C38 1.333(10) 13
C48 C49 1.487(11) .
C49 C31 1.383(10) 13
C49 C50 1.422(10) .
C50 C24 1.371(9) 13
C50 C51 1.437(10) .
C52 C53 1.401(10) .
C53 C39 1.401(10) 13
C53 C38 1.481(11) 13

loop_
_geom_torsion_atom_site_label_1
_geom_torsion_atom_site_label_2
_geom_torsion_atom_site_label_3
_geom_torsion_atom_site_label_4
_geom_torsion
_geom_torsion_site_symmetry_1
_geom_torsion_site_symmetry_4
C13 C1 C2 C3 -3.5(8) 3_565 .
C12 N1 C3 C2 -0.6(7) 3_565 .
C12 N1 C3 N2 -177.3(4) 3_565 .
C1 C2 C3 N1 2.8(7) . .
C1 C2 C3 N2 179.2(4) . .
C5 N2 C3 N1 -163.0(4) . .
C4 N2 C3 N1 13.5(7) . .
C5 N2 C3 C2 20.4(7) . .
C4 N2 C3 C2 -163.2(5) . .
C3 N2 C5 C10 46.8(7) . .
C4 N2 C5 C10 -129.6(5) . .
C3 N2 C5 C6 -134.6(5) . .
C4 N2 C5 C6 48.9(7) . .
C10 C5 C6 C7 -2.0(8) . .
N2 C5 C6 C7 179.5(5) . .
C5 C6 C7 C8 0.5(9) . .
C6 C7 C8 C9 1.4(9) . .
C7 C8 C9 C10 -1.7(8) . .
C7 C8 C9 N3 178.3(5) . .
C12 N3 C9 C10 -40.1(8) . .
C11 N3 C9 C10 119.7(5) . .
C12 N3 C9 C8 139.9(5) . .
C11 N3 C9 C8 -60.3(7) . .
C8 C9 C10 C5 0.2(8) . .
N3 C9 C10 C5 -179.8(5) . .
C6 C5 C10 C9 1.6(8) . .
N2 C5 C10 C9 -179.8(5) . .
C9 N3 C12 N1 150.8(5) . 2_665
C11 N3 C12 N1 -8.3(7) . 2_665
C9 N3 C12 C13 -31.1(8) . .
C11 N3 C12 C13 169.7(5) . .
N1 C12 C13 C1 0.0(8) 2_665 2_665
N3 C12 C13 C1 -178.0(5) . 2_665
C21 C14 C15 C16 -0.5(7) 14_455 .
C17 C14 C15 C16 -142.2(4) 15 .
C21 C14 C15 C23 142.1(4) 14_455 .
C17 C14 C15 C23 0.4(5) 15 .
C14 C15 C16 C17 139.4(5) . .
C23 C15 C16 C17 1.6(6) . .
C14 C15 C16 C23 -1.0(6) . 14_455
C23 C15 C16 C23 -138.8(5) . 14_455
C15 C16 C17 C18 -2.6(7) . .
C23 C16 C17 C18 141.6(4) 14_455 .
C15 C16 C17 C14 -143.9(4) . 14_455
C23 C16 C17 C14 0.3(5) 14_455 14_455
C16 C17 C18 C19 -136.8(5) . .
C14 C17 C18 C19 0.3(7) 14_455 .
C16 C17 C18 C22 2.5(7) . .
C14 C17 C18 C22 139.6(4) 14_455 .
C17 C18 C19 C20 0.1(7) . 3_565
C22 C18 C19 C20 -143.2(4) . 3_565
C17 C18 C19 C20 142.0(4) . .
C22 C18 C19 C20 -1.2(5) . .
C20 C19 C20 C19 0.0(9) 3_565 2_665
C18 C19 C20 C19 -142.0(4) . 2_665
C20 C19 C20 C21 143.0(4) 3_565 .
C18 C19 C20 C21 1.0(5) . .
C19 C20 C21 C14 0.3(7) 2_665 15
C19 C20 C21 C14 -142.9(4) . 15
C19 C20 C21 C22 142.9(4) 2_665 .
C19 C20 C21 C22 -0.4(5) . .
C14 C21 C22 C23 0.1(7) 15 .
C20 C21 C22 C23 -142.9(4) . .
C14 C21 C22 C18 142.7(4) 15 .
C20 C21 C22 C18 -0.3(5) . .
C17 C18 C22 C23 -1.6(6) . .
C19 C18 C22 C23 143.1(4) . .
C17 C18 C22 C21 -143.7(4) . .
C19 C18 C22 C21 0.9(5) . .
C21 C22 C23 C16 1.3(7) . 15
C18 C22 C23 C16 -136.4(5) . 15
C21 C22 C23 C15 138.3(4) . .
C18 C22 C23 C15 0.6(6) . .
C16 C15 C23 C22 -0.6(6) . .
C14 C15 C23 C22 -142.6(4) . .
C16 C15 C23 C16 141.4(5) . 15
C14 C15 C23 C16 -0.6(5) . 15
C50 C24 C25 C30 -0.6(11) 13 .
C41 C24 C25 C30 142.5(7) 13 .
C50 C24 C25 C26 -141.8(7) 13 .
C41 C24 C25 C26 1.2(7) 13 .
C30 C25 C26 C27 -1.8(10) . .
C24 C25 C26 C27 139.8(7) . .
C30 C25 C26 C40 -142.6(7) . 13
C24 C25 C26 C40 -0.9(8) . 13
C40 C26 C27 C52 -0.1(9) 13 .
C25 C26 C27 C52 -138.0(7) . .
C40 C26 C27 C28 139.6(7) 13 .
C25 C26 C27 C28 1.7(10) . .
C26 C27 C28 C29 -0.8(11) . .
C52 C27 C28 C29 142.7(7) . .
C26 C27 C28 C45 -143.7(7) . .
C52 C27 C28 C45 -0.2(8) . .
C45 C28 C29 C30 138.8(7) . .
C27 C28 C29 C30 0.1(10) . .
C45 C28 C29 C33 0.8(10) . .
C27 C28 C29 C33 -137.9(7) . .
C26 C25 C30 C29 1.2(10) . .
C24 C25 C30 C29 -136.7(7) . .
C26 C25 C30 C31 137.6(7) . .
C24 C25 C30 C31 -0.2(10) . .
C28 C29 C30 C25 -0.3(10) . .
C33 C29 C30 C25 141.3(7) . .
C28 C29 C30 C31 -141.5(7) . .
C33 C29 C30 C31 0.2(7) . .
C25 C30 C31 C49 1.9(10) . 13
C29 C30 C31 C49 144.1(7) . 13
C25 C30 C31 C32 -143.6(7) . .
C29 C30 C31 C32 -1.4(7) . .
C49 C31 C32 C37 1.1(10) 13 .
C30 C31 C32 C37 145.5(6) . .
C49 C31 C32 C33 -142.2(7) 13 .
C30 C31 C32 C33 2.2(8) . .
C37 C32 C33 C34 -1.2(9) . .
C31 C32 C33 C34 141.1(7) . .
C37 C32 C33 C29 -144.4(6) . .
C31 C32 C33 C29 -2.1(8) . .
C28 C29 C33 C34 0.4(10) . .
C30 C29 C33 C34 -142.4(7) . .
C28 C29 C33 C32 143.9(6) . .
C30 C29 C33 C32 1.1(7) . .
C32 C33 C34 C35 0.0(10) . .
C29 C33 C34 C35 138.0(7) . .
C32 C33 C34 C44 -138.9(7) . .
C29 C33 C34 C44 -0.9(10) . .
C33 C34 C35 C36 1.8(10) . .
C44 C34 C35 C36 144.4(7) . .
C33 C34 C35 C42 -142.8(6) . .
C44 C34 C35 C42 -0.1(7) . .
C42 C35 C36 C39 1.7(10) . .
C34 C35 C36 C39 -137.8(7) . .
C42 C35 C36 C37 137.2(7) . .
C34 C35 C36 C37 -2.3(9) . .
C33 C32 C37 C38 137.8(7) . .
C31 C32 C37 C38 -2.3(10) . .
C33 C32 C37 C36 0.6(8) . .
C31 C32 C37 C36 -139.5(6) . .
C35 C36 C37 C32 1.2(9) . .
C39 C36 C37 C32 142.9(6) . .
C35 C36 C37 C38 -141.8(6) . .
C39 C36 C37 C38 0.0(7) . .
C32 C37 C38 C48 2.3(10) . 13
C36 C37 C38 C48 143.4(6) . 13
C32 C37 C38 C53 -141.1(6) . 13
C36 C37 C38 C53 0.1(6) . 13
C35 C36 C39 C40 -0.8(10) . .
C37 C36 C39 C40 -141.5(6) . .
C35 C36 C39 C53 140.6(7) . 13
C37 C36 C39 C53 0.0(7) . 13
C53 C39 C40 C26 0.7(9) 13 13
C36 C39 C40 C26 137.7(7) . 13
C53 C39 C40 C41 -137.8(6) 13 .
C36 C39 C40 C41 -0.8(9) . .
C39 C40 C41 C42 1.7(9) . .
C26 C40 C41 C42 -142.8(6) 13 .
C39 C40 C41 C24 144.0(6) . 13
C26 C40 C41 C24 -0.5(7) 13 13
C24 C41 C42 C43 2.9(10) 13 .
C40 C41 C42 C43 140.7(6) . .
C24 C41 C42 C35 -138.7(6) 13 .
C40 C41 C42 C35 -0.9(9) . .
C36 C35 C42 C41 -0.8(10) . .
C34 C35 C42 C41 143.4(6) . .
C36 C35 C42 C43 -145.1(7) . .
C34 C35 C42 C43 -0.9(7) . .
C41 C42 C43 C51 -3.8(10) . .
C35 C42 C43 C51 141.0(7) . .
C41 C42 C43 C44 -143.3(6) . .
C35 C42 C43 C44 1.5(7) . .
C33 C34 C44 C45 0.3(10) . .
C35 C34 C44 C45 -143.1(7) . .
C33 C34 C44 C43 144.4(6) . .
C35 C34 C44 C43 1.0(7) . .
C51 C43 C44 C45 0.3(9) . .
C42 C43 C44 C45 142.6(7) . .
C51 C43 C44 C34 -143.8(6) . .
C42 C43 C44 C34 -1.5(7) . .
C34 C44 C45 C28 0.8(11) . .
C43 C44 C45 C28 -138.0(7) . .
C34 C44 C45 C46 137.5(7) . .
C43 C44 C45 C46 -1.3(10) . .
C29 C28 C45 C44 -1.4(11) . .
C27 C28 C45 C44 140.7(7) . .
C29 C28 C45 C46 -142.6(6) . .
C27 C28 C45 C46 -0.5(8) . .
C44 C45 C46 C47 0.5(10) . .
C28 C45 C46 C47 142.1(7) . .
C44 C45 C46 C52 -140.7(7) . .
C28 C45 C46 C52 0.9(7) . .
C45 C46 C47 C51 1.4(10) . .
C52 C46 C47 C51 138.3(7) . .
C45 C46 C47 C48 -138.3(7) . .
C52 C46 C47 C48 -1.4(10) . .
C46 C47 C48 C38 1.7(11) . 13
C51 C47 C48 C38 -143.4(7) . 13
C46 C47 C48 C49 143.2(7) . .
C51 C47 C48 C49 -2.0(7) . .
C38 C48 C49 C31 0.4(10) 13 13
C47 C48 C49 C31 -141.4(6) . 13
C38 C48 C49 C50 143.0(7) 13 .
C47 C48 C49 C50 1.3(7) . .
C31 C49 C50 C24 -2.0(10) 13 13
C48 C49 C50 C24 -143.2(7) . 13
C31 C49 C50 C51 141.1(7) 13 .
C48 C49 C50 C51 -0.1(8) . .
C42 C43 C51 C50 1.2(10) . .
C44 C43 C51 C50 137.0(6) . .
C42 C43 C51 C47 -134.3(7) . .
C44 C43 C51 C47 1.5(9) . .
C24 C50 C51 C43 2.2(10) 13 .
C49 C50 C51 C43 -141.4(7) . .
C24 C50 C51 C47 142.5(6) 13 .
C49 C50 C51 C47 -1.1(8) . .
C46 C47 C51 C43 -2.5(10) . .
C48 C47 C51 C43 142.1(7) . .
C46 C47 C51 C50 -142.7(7) . .
C48 C47 C51 C50 1.9(7) . .
C26 C27 C52 C53 0.3(9) . .
C28 C27 C52 C53 -143.3(6) . .
C26 C27 C52 C46 144.3(6) . .
C28 C27 C52 C46 0.7(7) . .
C47 C46 C52 C53 0.5(10) . .
C45 C46 C52 C53 142.5(6) . .
C47 C46 C52 C27 -143.0(7) . .
C45 C46 C52 C27 -1.0(7) . .
C27 C52 C53 C39 -0.7(9) . 13
C46 C52 C53 C39 -139.4(7) . 13
C27 C52 C53 C38 138.9(7) . 13
C46 C52 C53 C38 0.1(9) . 13

loop_
_platon_squeeze_void_nr
_platon_squeeze_void_average_x
_platon_squeeze_void_average_y
_platon_squeeze_void_average_z
_platon_squeeze_void_volume
_platon_squeeze_void_count_electrons
_platon_squeeze_void_content
1 0.000 0.000 0.000 398 214 ' '
2 0.000 0.000 0.249 24 5 ' '
3 0.000 0.000 0.500 25 2 ' '
4 0.000 0.500 0.500 24 2 ' '
5 0.000 0.000 0.751 24 6 ' '
6 0.333 0.667 0.667 399 214 ' '
7 0.167 0.333 0.833 22 2 ' '
8 0.167 0.833 0.833 22 2 ' '
9 0.333 0.667 0.915 23 5 ' '
10 0.333 0.167 0.167 22 2 ' '
11 0.333 0.667 0.167 23 2 ' '
12 0.333 0.667 0.418 23 6 ' '
13 0.667 0.333 0.333 399 214 ' '
14 0.500 0.000 0.500 24 3 ' '
15 0.500 0.500 0.500 24 2 ' '
16 0.667 0.333 0.582 23 5 ' '
17 0.667 0.333 0.085 23 6 ' '
18 0.667 0.333 0.833 23 2 ' '
19 0.667 0.833 0.833 22 2 ' '
20 0.833 0.167 0.167 22 2 ' '
21 0.833 0.667 0.167 22 2 ' '
